data_4348494
loop_
_publ_author_name
'Martin, Nicolas P.'
'Falaise, Cl\'ement'
'Volkringer, Christophe'
'Henry, Natacha'
'Farger, Pierre'
'Falk, Camille'
'Delahaye, Emilie'
'Rabu, Pierre'
'Loiseau, Thierry'

_publ_section_title
;
 Hydrothermal Crystallization of Uranyl Coordination Polymers Involving an
 Imidazolium Dicarboxylate Ligand: Effect of pH on the Nuclearity of
 Uranyl-Centered Subunits.
;
_journal_issue 17
_journal_name_full 'Inorganic chemistry'
_journal_page_first 8697
_journal_page_last 8705
_journal_paper_doi 10.1021/acs.inorgchem.6b01232
_journal_volume 55
_journal_year 2016
_chemical_formula_moiety '3(U1 O2 2+)2(O1 2-)2(C7 N2 O4 H7 1-)(H2 O1);(H2 O1)'
_chemical_formula_sum 'C14 H16 N4 O18 U3'
_chemical_formula_weight 1242.40
_space_group_crystal_system triclinic
_space_group_IT_number 2
_space_group_name_Hall '-P 1'
_space_group_name_H-M_alt 'P -1'
_atom_sites_solution_hydrogens mixed
_atom_sites_solution_primary iterative
_audit_creation_date 2016-01-27
_audit_creation_method
;
Olex2 1.2
(compiled 2015.01.26 svn.r3150 for OlexSys, GUI svn.r4998)
;
_cell_angle_alpha 116.620(9)
_cell_angle_beta 100.870(11)
_cell_angle_gamma 97.906(10)
_cell_formula_units_Z 2
_cell_length_a 11.116(3)
_cell_length_b 11.411(2)
_cell_length_c 11.684(3)
_cell_measurement_reflns_used 9450
_cell_measurement_temperature 299.06
_cell_measurement_theta_max 28.243
_cell_measurement_theta_min 2.374
_cell_volume 1258.9(5)
_computing_cell_refinement 'SAINT v8.34A (Bruker, 2013)'
_computing_data_reduction 'SAINT v8.34A (Bruker, 2013)'
_computing_molecular_graphics 'Olex2 (Dolomanov et al., 2009)'
_computing_publication_material 'Olex2 (Dolomanov et al., 2009)'
_computing_structure_refinement 'XL (Sheldrick, 2008)'
_computing_structure_solution 'olex2.solve (Bourhis et al., 2015)'
_diffrn_ambient_temperature 299.06
_diffrn_detector 'Bruker APEX2 area detector'
_diffrn_detector_area_resol_mean 7.9
_diffrn_detector_type 'CCD area detector'
_diffrn_measured_fraction_theta_full 1.000
_diffrn_measured_fraction_theta_max 0.999
_diffrn_measurement_device 'three-circle diffractometer'
_diffrn_measurement_device_type 'Bruker SMART APEX2 area detector'
_diffrn_measurement_method '\w and \f scans'
_diffrn_radiation_monochromator 'mirror optics'
_diffrn_radiation_probe x-ray
_diffrn_radiation_type MoK\a
_diffrn_radiation_wavelength 0.71073
_diffrn_reflns_av_R_equivalents 0.0354
_diffrn_reflns_av_unetI/netI 0.0238
_diffrn_reflns_Laue_measured_fraction_full 1.000
_diffrn_reflns_Laue_measured_fraction_max 0.999
_diffrn_reflns_limit_h_max 14
_diffrn_reflns_limit_h_min -14
_diffrn_reflns_limit_k_max 14
_diffrn_reflns_limit_k_min -14
_diffrn_reflns_limit_l_max 15
_diffrn_reflns_limit_l_min -15
_diffrn_reflns_number 35998
_diffrn_reflns_point_group_measured_fraction_full 1.000
_diffrn_reflns_point_group_measured_fraction_max 0.999
_diffrn_reflns_theta_full 25.242
_diffrn_reflns_theta_max 27.482
_diffrn_reflns_theta_min 1.928
_diffrn_source 'microfocus sealed X-ray tube'
_diffrn_source_type 'Incoatec I\ms'
_diffrn_standards_number 0
_exptl_absorpt_coefficient_mu 19.339
_exptl_absorpt_correction_T_max 0.7457
_exptl_absorpt_correction_T_min 0.4487
_exptl_absorpt_correction_type multi-scan
_exptl_absorpt_process_details
;
SADABS-2014/5 (Bruker,2014/5) was used for absorption correction.
wR2(int) was 0.1213 before and 0.0473 after correction.
The Ratio of minimum to maximum transmission is 0.6017.
The \l/2 correction factor is 0.00150.
;
_exptl_crystal_colour orange
_exptl_crystal_colour_primary orange
_exptl_crystal_density_diffrn 3.277
_exptl_crystal_description block
_exptl_crystal_F_000 1096
_exptl_crystal_size_max 0.2
_exptl_crystal_size_mid 0.171
_exptl_crystal_size_min 0.061
_refine_diff_density_max 2.000
_refine_diff_density_min -1.008
_refine_diff_density_rms 0.177
_refine_ls_extinction_method none
_refine_ls_goodness_of_fit_ref 1.073
_refine_ls_hydrogen_treatment constr
_refine_ls_matrix_type full
_refine_ls_number_parameters 352
_refine_ls_number_reflns 5752
_refine_ls_number_restraints 0
_refine_ls_restrained_S_all 1.073
_refine_ls_R_factor_all 0.0214
_refine_ls_R_factor_gt 0.0182
_refine_ls_shift/su_max 0.001
_refine_ls_shift/su_mean 0.000
_refine_ls_structure_factor_coef Fsqd
_refine_ls_weighting_details 'w=1/[\s^2^(Fo^2^)+(0.0170P)^2^+3.7460P] where P=(Fo^2^+2Fc^2^)/3'
_refine_ls_weighting_scheme calc
_refine_ls_wR_factor_gt 0.0440
_refine_ls_wR_factor_ref 0.0454
_reflns_Friedel_coverage 0.000
_reflns_number_gt 5287
_reflns_number_total 5752
_reflns_threshold_expression 'I > 2\s(I)'
_cod_data_source_file ic6b01232_si_003.cif
_cod_data_source_block 7866-trip-phase4
_cod_original_cell_volume 1259.0(5)
_cod_database_code 4348494
_shelx_space_group_comment
;
The symmetry employed for this shelxl refinement is uniquely defined
by the following loop, which should always be used as a source of
symmetry information in preference to the above space-group names.
They are only intended as comments.
;
_olex2_refinement_description
;
1. Fixed Uiso
 At 1.2 times of:
  All C(H) groups, All C(H,H) groups
 At 1.5 times of:
  All O(H,H) groups
2. Others
 Fixed Sof: O0AA(0.5) O1AA(0.5)
3.a Rotating group:
 O1W(H1WA,H1WB)
3.b Secondary CH2 refined with riding coordinates:
 C8B(H8BA,H8BB), C6B(H6BA,H6BB), C6A(H6AA,H6AB), C8A(H8AA,H8AB)
3.c Aromatic/amide H refined with riding coordinates:
 C5A(H5A), C3A(H3A), C2A(H2A), C5B(H5B), C2B(H2B), C3B(H3B)
 Thermal parameters of the two water molecules O1AA and O0AA are large,
 probably due to their positions within voids of the structure. This may
 reflect a slight disordered situation for them.
;
_shelx_shelxl_version_number 2014/7
_olex2_submission_special_instructions 'No special instructions were received'

loop_
_space_group_symop_operation_xyz
'x, y, z'
'-x, -y, -z'

loop_
_atom_site_label
_atom_site_type_symbol
_atom_site_fract_x
_atom_site_fract_y
_atom_site_fract_z
_atom_site_U_iso_or_equiv
_atom_site_adp_type
_atom_site_occupancy
_atom_site_site_symmetry_order
_atom_site_calc_flag
_atom_site_refinement_flags_posn
_atom_site_refinement_flags_occupancy
U1 U 0.30823(2) 0.71055(2) -0.00850(2) 0.01338(4) Uani 1 1 d . .
U2 U 0.19118(2) 0.82730(2) -0.27485(2) 0.01572(5) Uani 1 1 d . .
U3 U 0.05948(2) 0.47350(2) -0.35683(2) 0.01542(4) Uani 1 1 d . .
O12 O 0.4250(3) 0.6669(4) -0.0944(3) 0.0276(8) Uani 1 1 d . .
O11 O 0.2012(3) 0.7572(3) 0.0909(3) 0.0254(7) Uani 1 1 d . .
O22 O 0.3347(3) 0.7840(3) -0.3038(4) 0.0286(8) Uani 1 1 d . .
O31 O -0.0753(3) 0.5073(4) -0.2953(4) 0.0307(8) Uani 1 1 d . .
O32 O 0.1951(3) 0.4275(3) -0.4105(3) 0.0283(8) Uani 1 1 d . .
O21 O 0.0572(3) 0.8921(4) -0.2438(4) 0.0341(9) Uani 1 1 d . .
O1 O 0.1757(3) 0.6837(3) -0.1856(3) 0.0183(7) Uani 1 1 d . .
O71B O 0.1710(3) 0.4790(3) -0.1370(3) 0.0230(7) Uani 1 1 d . .
O71A O 0.3821(3) 0.5652(3) 0.0950(3) 0.0285(8) Uani 1 1 d . .
O72A O 0.4739(3) 0.7826(3) 0.2069(3) 0.0256(8) Uani 1 1 d . .
O2 O -0.0673(3) 0.3700(3) -0.5671(3) 0.0219(7) Uani 1 1 d . .
O1W O 0.3075(3) 1.0653(3) -0.1893(4) 0.0323(9) Uani 1 1 d . .
H1WA H 0.3634 1.0931 -0.1152 0.048 Uiso 1 1 d GR .
H1WB H 0.2554 1.1154 -0.1767 0.048 Uiso 1 1 d GR .
O92B O 0.4372(4) 0.9511(3) 0.1225(4) 0.0409(10) Uani 1 1 d . .
O91B O 0.2803(4) 0.9411(4) -0.0251(4) 0.0396(10) Uani 1 1 d . .
O72B O 0.2246(4) 0.2876(3) -0.1690(3) 0.0312(8) Uani 1 1 d . .
N1A N 0.6147(4) 0.7759(4) 0.4166(4) 0.0213(8) Uani 1 1 d . .
C7B C 0.1784(4) 0.3802(4) -0.1120(4) 0.0179(9) Uani 1 1 d . .
C9B C 0.3659(4) 1.0072(4) 0.0813(5) 0.0195(9) Uani 1 1 d . .
C7A C 0.4614(4) 0.6656(4) 0.1930(4) 0.0172(9) Uani 1 1 d . .
C8B C 0.3808(4) 1.1570(4) 0.1698(4) 0.0190(9) Uani 1 1 d . .
H8BA H 0.3910 1.1756 0.2611 0.023 Uiso 1 1 calc R .
H8BB H 0.4568 1.2080 0.1674 0.023 Uiso 1 1 calc R .
C6B C 0.1211(4) 0.3895(5) -0.0014(5) 0.0221(10) Uani 1 1 d . .
H6BA H 0.1479 0.4824 0.0709 0.027 Uiso 1 1 calc R .
H6BB H 0.0296 0.3660 -0.0350 0.027 Uiso 1 1 calc R .
C6A C 0.5469(5) 0.6455(4) 0.2983(5) 0.0251(11) Uani 1 1 d . .
H6AA H 0.4959 0.5903 0.3239 0.030 Uiso 1 1 calc R .
H6AB H 0.6075 0.5978 0.2607 0.030 Uiso 1 1 calc R .
N1B N 0.1573(4) 0.3004(4) 0.0510(4) 0.0204(8) Uani 1 1 d . .
N4A N 0.7597(4) 0.9576(4) 0.5584(4) 0.0202(8) Uani 1 1 d . .
C5A C 0.7346(4) 0.8376(4) 0.4486(4) 0.0211(10) Uani 1 1 d . .
H5A H 0.7922 0.8035 0.4025 0.025 Uiso 1 1 calc R .
C3A C 0.6506(5) 0.9721(5) 0.5960(5) 0.0296(11) Uani 1 1 d . .
H3A H 0.6408 1.0461 0.6689 0.036 Uiso 1 1 calc R .
C2A C 0.5609(5) 0.8587(5) 0.5072(5) 0.0299(11) Uani 1 1 d . .
H2A H 0.4768 0.8397 0.5073 0.036 Uiso 1 1 calc R .
O92A O -0.0022(3) 0.2456(3) -0.3784(4) 0.0360(10) Uani 1 1 d . .
N4B N 0.2730(4) 1.2019(4) 0.1286(4) 0.0199(8) Uani 1 1 d . .
C5B C 0.2746(4) 0.2900(4) 0.0833(4) 0.0177(9) Uani 1 1 d . .
H5B H 0.3457 0.3362 0.0757 0.021 Uiso 1 1 calc R .
C9A C 0.9001(5) 1.1505(4) 0.5620(5) 0.0217(10) Uani 1 1 d . .
C8A C 0.8816(5) 1.0594(5) 0.6247(5) 0.0239(10) Uani 1 1 d . .
H8AA H 0.9494 1.0137 0.6203 0.029 Uiso 1 1 calc R .
H8AB H 0.8872 1.1152 0.7181 0.029 Uiso 1 1 calc R .
C2B C 0.0793(5) 0.2191(6) 0.0790(6) 0.0344(13) Uani 1 1 d . .
H2B H -0.0072 0.2095 0.0676 0.041 Uiso 1 1 calc R .
C3B C 0.1509(5) 0.1555(6) 0.1260(6) 0.0349(13) Uani 1 1 d . .
H3B H 0.1233 0.0927 0.1516 0.042 Uiso 1 1 calc R .
O91A O 0.8233(4) 1.1209(4) 0.4565(4) 0.0547(14) Uani 1 1 d . .
O0AA O -0.3683(18) 0.556(2) -0.4301(18) 0.139(6) Uiso 0.5 1 d . P
O1AA O -0.3411(15) 0.4610(17) -0.4222(16) 0.117(5) Uiso 0.5 1 d . P

loop_
_atom_site_aniso_label
_atom_site_aniso_U_11
_atom_site_aniso_U_22
_atom_site_aniso_U_33
_atom_site_aniso_U_23
_atom_site_aniso_U_13
_atom_site_aniso_U_12
U1 0.01355(8) 0.01369(7) 0.01189(8) 0.00695(6) 0.00031(6) 0.00241(6)
U2 0.01708(8) 0.01153(7) 0.01546(8) 0.00779(6) -0.00246(6) -0.00021(6)
U3 0.01860(8) 0.01147(7) 0.01267(8) 0.00692(6) -0.00286(6) -0.00038(6)
O12 0.0262(18) 0.0340(19) 0.0271(19) 0.0171(16) 0.0094(15) 0.0106(15)
O11 0.0261(18) 0.0297(18) 0.0188(17) 0.0100(15) 0.0070(14) 0.0078(14)
O22 0.0228(18) 0.0264(17) 0.035(2) 0.0143(16) 0.0054(15) 0.0054(14)
O31 0.0282(19) 0.0318(19) 0.0269(19) 0.0114(16) 0.0064(15) 0.0043(15)
O32 0.0310(19) 0.0240(17) 0.0290(19) 0.0128(15) 0.0046(15) 0.0104(14)
O21 0.0281(19) 0.0281(18) 0.048(2) 0.0217(18) 0.0062(17) 0.0078(15)
O1 0.0246(17) 0.0111(13) 0.0143(15) 0.0060(12) -0.0015(13) 0.0007(12)
O71B 0.0309(18) 0.0151(15) 0.0176(16) 0.0105(13) -0.0061(14) -0.0021(13)
O71A 0.0314(19) 0.0196(16) 0.0230(18) 0.0105(14) -0.0104(15) -0.0036(14)
O72A 0.0278(18) 0.0177(15) 0.0237(18) 0.0109(14) -0.0076(14) 0.0011(13)
O2 0.0292(18) 0.0151(14) 0.0137(15) 0.0087(13) -0.0075(13) -0.0047(12)
O1W 0.0249(19) 0.0168(16) 0.047(2) 0.0125(16) 0.0037(17) 0.0007(14)
O92B 0.032(2) 0.0208(17) 0.072(3) 0.027(2) 0.006(2) 0.0090(15)
O91B 0.052(3) 0.0258(19) 0.0216(19) 0.0028(16) 0.0001(18) -0.0030(17)
O72B 0.049(2) 0.0278(18) 0.0239(18) 0.0141(16) 0.0135(17) 0.0200(17)
N1A 0.024(2) 0.0177(18) 0.0170(19) 0.0082(16) -0.0035(16) 0.0055(15)
C7B 0.020(2) 0.016(2) 0.017(2) 0.0107(18) -0.0026(17) 0.0002(17)
C9B 0.019(2) 0.015(2) 0.023(2) 0.0078(19) 0.0098(19) 0.0020(17)
C7A 0.017(2) 0.018(2) 0.017(2) 0.0104(18) 0.0022(17) 0.0041(16)
C8B 0.021(2) 0.016(2) 0.018(2) 0.0097(18) -0.0023(18) 0.0049(17)
C6B 0.019(2) 0.024(2) 0.033(3) 0.020(2) 0.008(2) 0.0103(18)
C6A 0.032(3) 0.014(2) 0.019(2) 0.0073(18) -0.009(2) 0.0014(18)
N1B 0.021(2) 0.0234(19) 0.028(2) 0.0190(17) 0.0100(16) 0.0102(15)
N4A 0.030(2) 0.0145(17) 0.0151(19) 0.0084(15) 0.0036(16) 0.0013(15)
C5A 0.027(2) 0.021(2) 0.016(2) 0.0110(19) 0.0028(19) 0.0055(18)
C3A 0.033(3) 0.028(3) 0.024(3) 0.009(2) 0.009(2) 0.010(2)
C2A 0.023(3) 0.035(3) 0.026(3) 0.010(2) 0.004(2) 0.006(2)
O92A 0.036(2) 0.0221(17) 0.042(2) 0.0219(17) -0.0102(17) -0.0087(15)
N4B 0.023(2) 0.0205(18) 0.025(2) 0.0161(17) 0.0106(16) 0.0095(15)
C5B 0.020(2) 0.0156(19) 0.020(2) 0.0111(18) 0.0052(18) 0.0045(16)
C9A 0.028(3) 0.016(2) 0.021(2) 0.0100(19) 0.0048(19) 0.0043(18)
C8A 0.030(3) 0.020(2) 0.017(2) 0.0108(19) -0.0017(19) -0.0013(19)
C2B 0.025(3) 0.041(3) 0.059(4) 0.038(3) 0.019(3) 0.012(2)
C3B 0.029(3) 0.040(3) 0.065(4) 0.043(3) 0.025(3) 0.014(2)
O91A 0.060(3) 0.056(3) 0.034(2) 0.036(2) -0.023(2) -0.030(2)

loop_
_atom_type_symbol
_atom_type_description
_atom_type_scat_dispersion_real
_atom_type_scat_dispersion_imag
_atom_type_scat_source
C C 0.0033 0.0016 'International Tables Vol C Tables 4.2.6.8 and 6.1.1.4'
H H 0.0000 0.0000 'International Tables Vol C Tables 4.2.6.8 and 6.1.1.4'
N N 0.0061 0.0033 'International Tables Vol C Tables 4.2.6.8 and 6.1.1.4'
O O 0.0106 0.0060 'International Tables Vol C Tables 4.2.6.8 and 6.1.1.4'
U U -9.6767 9.6646 'International Tables Vol C Tables 4.2.6.8 and 6.1.1.4'

loop_
_geom_angle_atom_site_label_1
_geom_angle_atom_site_label_2
_geom_angle_atom_site_label_3
_geom_angle
_geom_angle_site_symmetry_1
_geom_angle_site_symmetry_3
U3 U1 U2 55.988(15) . .
O12 U1 U2 82.98(11) . .
O12 U1 U3 86.02(11) . .
O12 U1 O11 174.87(15) . .
O12 U1 O1 91.50(14) . .
O12 U1 O71B 93.09(14) . .
O12 U1 O71A 84.83(14) . .
O12 U1 O72A 88.74(14) . .
O12 U1 O92B 89.51(15) . .
O12 U1 O91B 100.28(14) . .
O12 U1 C9B 99.16(14) . .
O12 U1 C7A 86.11(14) . .
O11 U1 U2 101.43(11) . .
O11 U1 U3 98.60(10) . .
O11 U1 O1 93.62(14) . .
O11 U1 O71B 89.03(14) . .
O11 U1 O71A 91.51(14) . .
O11 U1 O72A 86.16(13) . .
O11 U1 O92B 88.53(15) . .
O11 U1 O91B 81.88(14) . .
O11 U1 C9B 80.85(14) . .
O11 U1 C7A 89.04(14) . .
O1 U1 U2 28.24(7) . .
O1 U1 U3 29.70(7) . .
O1 U1 O71B 69.15(10) . .
O1 U1 O71A 138.83(10) . .
O1 U1 O72A 170.41(10) . .
O1 U1 O92B 108.99(12) . .
O1 U1 O91B 62.19(10) . .
O1 U1 C9B 86.60(12) . .
O1 U1 C7A 164.17(11) . .
O71B U1 U2 96.50(7) . .
O71B U1 U3 40.58(7) . .
O71B U1 O71A 70.13(10) . .
O71B U1 O72A 120.41(10) . .
O71B U1 O92B 176.83(12) . .
O71B U1 O91B 129.60(10) . .
O71B U1 C9B 153.13(11) . .
O71B U1 C7A 95.32(11) . .
O71A U1 U2 161.38(8) . .
O71A U1 U3 109.19(7) . .
O71A U1 O91B 158.68(10) . .
O71A U1 C9B 134.50(11) . .
O71A U1 C7A 25.37(11) . .
O72A U1 U2 142.58(7) . .
O72A U1 U3 159.70(7) . .
O72A U1 O71A 50.74(10) . .
O72A U1 O91B 108.35(10) . .
O72A U1 C9B 83.89(11) . .
O72A U1 C7A 25.37(11) . .
O92B U1 U2 82.00(9) . .
O92B U1 U3 137.98(9) . .
O92B U1 O71A 111.97(11) . .
O92B U1 O72A 61.43(11) . .
O92B U1 O91B 47.96(11) . .
O92B U1 C9B 24.10(12) . .
O92B U1 C7A 86.66(12) . .
O91B U1 U2 38.91(7) . .
O91B U1 U3 91.89(7) . .
O91B U1 C9B 24.47(11) . .
O91B U1 C7A 133.64(11) . .
C9B U1 U2 61.76(9) . .
C9B U1 U3 116.29(9) . .
C7A U1 U2 164.31(9) . .
C7A U1 U3 134.47(8) . .
C7A U1 C9B 109.23(12) . .
U3 U2 U1 61.214(14) . .
O22 U2 U1 76.13(11) . .
O22 U2 U3 88.77(11) . .
O22 U2 O1 87.34(14) . .
O22 U2 O2 95.00(14) . 2_564
O22 U2 O1W 86.26(14) . .
O22 U2 O91B 93.03(15) . .
O22 U2 O91A 86.36(17) . 2_675
O21 U2 U1 108.37(12) . .
O21 U2 U3 98.95(11) . .
O21 U2 O22 172.22(15) . .
O21 U2 O1 99.41(14) . .
O21 U2 O2 90.76(15) . 2_564
O21 U2 O1W 86.24(14) . .
O21 U2 O91B 86.37(16) . .
O21 U2 O91A 89.12(18) . 2_675
O1 U2 U1 26.40(7) . .
O1 U2 U3 36.42(7) . .
O1 U2 O1W 134.73(11) . .
O1 U2 O91B 65.24(11) . .
O1 U2 O91A 154.25(13) . 2_675
O2 U2 U1 97.14(8) 2_564 .
O2 U2 U3 36.03(8) 2_564 .
O2 U2 O1 72.27(11) 2_564 .
O2 U2 O1W 152.95(12) 2_564 .
O2 U2 O91B 136.26(12) 2_564 .
O2 U2 O91A 83.44(12) 2_564 2_675
O1W U2 U1 109.33(9) . .
O1W U2 U3 170.22(9) . .
O1W U2 O91B 70.43(13) . .
O91B U2 U1 43.87(9) . .
O91B U2 U3 101.48(9) . .
O91A U2 U1 162.47(13) 2_675 .
O91A U2 U3 118.45(10) 2_675 .
O91A U2 O1W 69.66(13) 2_675 .
O91A U2 O91B 140.03(13) 2_675 .
U2 U3 U1 62.798(14) . .
U3 U3 U1 131.823(15) 2_564 .
U3 U3 U2 69.192(15) 2_564 .
O31 U3 U1 94.58(11) . .
O31 U3 U2 95.07(11) . .
O31 U3 U3 93.28(12) . 2_564
O31 U3 O1 88.27(14) . .
O31 U3 O71B 89.32(14) . .
O31 U3 O2 89.69(14) . .
O31 U3 O2 95.53(15) . 2_564
O31 U3 O92A 86.82(15) . .
O32 U3 U1 84.11(11) . .
O32 U3 U2 89.84(11) . .
O32 U3 U3 92.19(11) . 2_564
O32 U3 O31 173.67(15) . .
O32 U3 O1 93.34(14) . .
O32 U3 O71B 85.85(14) . .
O32 U3 O2 90.77(14) . 2_564
O32 U3 O2 92.81(14) . .
O32 U3 O92A 87.70(14) . .
O1 U3 U1 27.83(7) . .
O1 U3 U2 36.52(7) . .
O1 U3 U3 105.37(7) . 2_564
O1 U3 O71B 64.67(10) . .
O1 U3 O2 70.22(10) . 2_564
O1 U3 O92A 134.71(11) . .
O71B U3 U1 37.88(6) . .
O71B U3 U2 100.62(7) . .
O71B U3 U3 169.65(6) . 2_564
O2 U3 U1 168.16(8) . .
O2 U3 U1 96.56(7) 2_564 .
O2 U3 U2 105.86(7) . .
O2 U3 U2 33.87(7) 2_564 .
O2 U3 U3 36.67(7) . 2_564
O2 U3 U3 35.33(7) 2_564 2_564
O2 U3 O1 141.77(10) . .
O2 U3 O71B 134.44(10) 2_564 .
O2 U3 O71B 153.49(10) . .
O2 U3 O2 72.00(12) . 2_564
O2 U3 O92A 83.22(11) . .
O2 U3 O92A 155.07(11) 2_564 .
O92A U3 U1 108.01(8) . .
O92A U3 U2 170.71(8) . .
O92A U3 U3 119.85(8) . 2_564
O92A U3 O71B 70.27(10) . .
U1 O1 U2 125.36(13) . .
U1 O1 U3 122.47(13) . .
U3 O1 U2 107.06(12) . .
U1 O71B U3 101.54(10) . .
C7B O71B U1 126.8(3) . .
C7B O71B U3 129.8(3) . .
C7A O71A U1 92.3(3) . .
C7A O72A U1 95.0(2) . .
U2 O2 U3 141.88(14) 2_564 .
U2 O2 U3 110.10(12) 2_564 2_564
U3 O2 U3 108.00(12) . 2_564
C9B O92B U1 100.6(3) . .
U2 O91B U1 97.22(12) . .
C9B O91B U1 87.3(3) . .
C9B O91B U2 154.3(4) . .
C5A N1A C6A 126.2(4) . .
C5A N1A C2A 108.3(4) . .
C2A N1A C6A 125.3(4) . .
O71B C7B C6B 112.8(4) . .
O72B C7B O71B 125.6(5) . .
O72B C7B C6B 121.5(4) . .
O92B C9B U1 55.3(2) . .
O92B C9B C8B 117.9(4) . .
O91B C9B U1 68.2(3) . .
O91B C9B O92B 121.1(4) . .
O91B C9B C8B 120.9(4) . .
C8B C9B U1 158.8(3) . .
O71A C7A U1 62.3(2) . .
O71A C7A O72A 121.9(4) . .
O71A C7A C6A 119.3(4) . .
O72A C7A U1 59.6(2) . .
O72A C7A C6A 118.8(4) . .
C6A C7A U1 177.5(3) . .
N4B C8B C9B 112.2(4) . .
N1B C6B C7B 113.0(4) . .
N1A C6A C7A 111.0(3) . .
C5B N1B C6B 124.2(4) . .
C5B N1B C2B 108.9(4) . .
C2B N1B C6B 126.8(4) . .
C5A N4A C3A 108.5(4) . .
C5A N4A C8A 126.0(4) . .
C3A N4A C8A 125.5(4) . .
N1A C5A N4A 108.7(4) . .
C2A C3A N4A 106.5(5) . .
C3A C2A N1A 108.0(5) . .
C9A O92A U3 134.7(3) 1_444 .
C5B N4B C8B 126.0(4) 1_565 .
C5B N4B C3B 109.1(4) 1_565 1_565
C3B N4B C8B 124.8(4) 1_565 .
N1B C5B N4B 108.0(4) . 1_545
O92A C9A C8A 115.1(4) 1_666 .
O91A C9A O92A 126.2(4) . 1_666
O91A C9A C8A 118.6(4) . .
N4A C8A C9A 112.8(4) . .
C3B C2B N1B 107.4(4) . .
C2B C3B N4B 106.5(4) . 1_545
C9A O91A U2 138.6(3) . 2_675

loop_
_geom_bond_atom_site_label_1
_geom_bond_atom_site_label_2
_geom_bond_distance
_geom_bond_site_symmetry_2
U1 U2 3.9772(7) .
U1 U3 3.9192(10) .
U1 O12 1.778(4) .
U1 O11 1.786(3) .
U1 O1 2.168(3) .
U1 O71B 2.456(3) .
U1 O71A 2.586(3) .
U1 O72A 2.526(3) .
U1 O92B 2.501(4) .
U1 O91B 2.778(4) .
U1 C9B 2.989(4) .
U1 C7A 2.918(4) .
U2 U3 3.7068(9) .
U2 O22 1.782(4) .
U2 O21 1.778(4) .
U2 O1 2.307(3) .
U2 O2 2.200(3) 2_564
U2 O1W 2.482(3) .
U2 O91B 2.518(4) .
U2 O91A 2.430(4) 2_675
U3 U3 3.6975(8) 2_564
U3 O31 1.797(4) .
U3 O32 1.795(4) .
U3 O1 2.302(3) .
U3 O71B 2.602(3) .
U3 O2 2.248(3) .
U3 O2 2.322(3) 2_564
U3 O92A 2.481(3) .
O71B C7B 1.294(5) .
O71A C7A 1.251(5) .
O72A C7A 1.255(5) .
O2 U2 2.200(3) 2_564
O2 U3 2.322(3) 2_564
O92B C9B 1.242(6) .
O91B C9B 1.240(6) .
O72B C7B 1.214(6) .
N1A C6A 1.466(5) .
N1A C5A 1.315(6) .
N1A C2A 1.367(6) .
C7B C6B 1.514(7) .
C9B C8B 1.514(6) .
C7A C6A 1.530(6) .
C8B N4B 1.450(5) .
C6B N1B 1.466(5) .
N1B C5B 1.325(6) .
N1B C2B 1.370(6) .
N4A C5A 1.335(6) .
N4A C3A 1.372(7) .
N4A C8A 1.467(6) .
C3A C2A 1.340(7) .
O92A C9A 1.247(5) 1_444
N4B C5B 1.328(5) 1_565
N4B C3B 1.377(6) 1_565
C5B N4B 1.328(5) 1_545
C9A O92A 1.247(5) 1_666
C9A C8A 1.530(6) .
C9A O91A 1.230(6) .
C2B C3B 1.346(7) .
C3B N4B 1.377(6) 1_545
O91A U2 2.430(4) 2_675
O0AA O1AA 1.21(2) .
